data_2007964
loop_
_publ_author_name
' Jerzykiewicz, Lucjan B.'
' Lis, Tadeusz'

_publ_section_title
;
 Tris{[tris(2-hydroxymethyl)methyl]ammonium}
 <small>D</small>-3-Phosphoglycerate at 150K and
 Tris(cyclohexylammonium) <small>D</small>-3-Phosphoglycerate Ethanol
 Solvate at 85K
;
_journal_issue 12
_journal_name_full 'Acta Crystallographica Section C'
_journal_page_first 2015
_journal_page_last 2019
_journal_paper_doi 10.1107/S0108270198007732
_journal_volume 54
_journal_year 1998
_chemical_formula_moiety '3C6 H14 N1 +, C3 H4 O7 P 3- , C2 H6 O'
_chemical_formula_sum 'C23 H52 N3 O8 P'
_chemical_formula_weight 529.65
_chemical_name_systematic
;
tris(cyclohexylammonium) D-3-phosphoglycerate ethanol
;
_space_group_IT_number 4
_symmetry_cell_setting monoclinic
_symmetry_space_group_name_Hall 'P 2yb'
_symmetry_space_group_name_H-M 'P 1 21 1'
_audit_creation_method SHELXL
_cell_angle_alpha 90.
_cell_angle_beta 99.22(6)
_cell_angle_gamma 90.
_cell_formula_units_Z 2
_cell_length_a 11.501(9)
_cell_length_b 9.122(7)
_cell_length_c 13.859(12)
_cell_measurement_reflns_used 39
_cell_measurement_temperature 85(2)
_cell_measurement_theta_max 12
_cell_measurement_theta_min 8
_cell_volume 1435(2)
_computing_cell_refinement 'Kuma KM4 Software'
_computing_data_collection 'Kuma KM4 Software (Kuma Diffraction, 1989)'
_computing_data_reduction 'Kuma KM4 Software'
_computing_structure_refinement 'SHELXL93 (Sheldrick, 1993)'
_computing_structure_solution 'SHELXS86 (Sheldrick, 1990)'
_diffrn_ambient_temperature 85(2)
_diffrn_measurement_device 'Kuma KM-4 diffractometer with Oxford Cryosystem Cooler'
_diffrn_measurement_method 'profile data from \q/2\q scans'
_diffrn_radiation_monochromator graphite
_diffrn_radiation_source 'fine-focus sealed tube'
_diffrn_radiation_type MoK\a
_diffrn_radiation_wavelength 0.71073
_diffrn_reflns_av_R_equivalents 0.0455
_diffrn_reflns_av_sigmaI/netI 0.0735
_diffrn_reflns_limit_h_max 15
_diffrn_reflns_limit_h_min -16
_diffrn_reflns_limit_k_max 12
_diffrn_reflns_limit_k_min -2
_diffrn_reflns_limit_l_max 19
_diffrn_reflns_limit_l_min -19
_diffrn_reflns_number 8124
_diffrn_reflns_theta_max 30
_diffrn_reflns_theta_min 2
_diffrn_standards_decay_% -10
_diffrn_standards_interval_count 100
_diffrn_standards_number 3
_exptl_absorpt_coefficient_mu 0.143
_exptl_absorpt_correction_type none
_exptl_crystal_colour colourless
_exptl_crystal_density_diffrn 1.226(3)
_exptl_crystal_density_meas 1.22
_exptl_crystal_density_method 'flotation in CHCl~3~/C~6~H~5~Cl at room temperature'
_exptl_crystal_description 'plate  shape'
_exptl_crystal_F_000 580
_exptl_crystal_size_max 0.5
_exptl_crystal_size_mid 0.35
_exptl_crystal_size_min 0.25
_refine_diff_density_max 0.50
_refine_diff_density_min -0.44
_refine_ls_abs_structure_details 'Flack (1983) parameter = 0.00(11)'
_refine_ls_abs_structure_Flack 0.00(11)
_refine_ls_extinction_method none
_refine_ls_goodness_of_fit_all 1.052
_refine_ls_goodness_of_fit_obs 1.065
_refine_ls_hydrogen_treatment 'H atoms: see text'
_refine_ls_matrix_type full
_refine_ls_number_parameters 400
_refine_ls_number_reflns 7587
_refine_ls_number_restraints 0
_refine_ls_restrained_S_all 1.052
_refine_ls_restrained_S_obs 1.065
_refine_ls_R_factor_all 0.1003
_refine_ls_R_factor_obs 0.0514
_refine_ls_shift/esd_max -0.048
_refine_ls_shift/esd_mean 0.004
_refine_ls_structure_factor_coef Fsqd
_refine_ls_weighting_details 'w = 1/[\s^2^(Fo^2^)+(0.081P)^2^+0.43P] where P=(Fo^2^+2Fc^2^)/3'
_refine_ls_weighting_scheme calc
_refine_ls_wR_factor_all 0.1432
_refine_ls_wR_factor_obs 0.1253
_reflns_number_observed 5752
_reflns_number_total 7587
_reflns_observed_criterion >2sigma(I)
_cod_data_source_file ka1281.cif
_cod_data_source_block 2
_cod_depositor_comments
;
The following automatic conversions were performed:

'_refine_ls_weighting_scheme' value 'calc w =
1/[\s^2^(Fo^2^)+(0.081P)^2^+0.43P] where P=(Fo^2^+2Fc^2^)/3' was
changed to 'calc'. New tag '_refine_ls_weighting_details' was
created. The value of the new tag was set to 'w =
1/[\s^2^(Fo^2^)+(0.081P)^2^+0.43P] where P=(Fo^2^+2Fc^2^)/3'.

Automatic conversion script
Id: cif_fix_values 3143 2015-03-26 13:38:13Z robertas 
;
_cod_original_cell_volume 1435.(2)
_cod_original_sg_symbol_H-M 'P 21'
_cod_database_code 2007964

loop_
_symmetry_equiv_pos_as_xyz
'x, y, z'
'-x, y+1/2, -z'

loop_
_atom_site_aniso_label
_atom_site_aniso_U_11
_atom_site_aniso_U_22
_atom_site_aniso_U_33
_atom_site_aniso_U_12
_atom_site_aniso_U_13
_atom_site_aniso_U_23
P 0.0086(3) 0.0049(3) 0.0140(3) -0.0004(2) 0.0016(2) -0.0008(3)
O3 0.0099(8) 0.0055(8) 0.0207(9) 0.0005(7) 0.0021(7) -0.0034(7)
O31 0.0097(8) 0.0069(8) 0.0183(9) -0.0007(7) 0.0002(7) -0.0030(7)
O32 0.0110(9) 0.0097(9) 0.0186(9) -0.0020(7) 0.0026(7) 0.0008(7)
O33 0.0136(8) 0.0092(9) 0.0153(9) -0.0002(7) -0.0005(7) -0.0001(7)
O1 0.0175(9) 0.0064(9) 0.0228(10) 0.0005(7) 0.0061(8) -0.0013(7)
O11 0.0146(9) 0.0078(9) 0.0194(9) -0.0002(7) 0.0032(8) 0.0007(7)
O2 0.0203(10) 0.0064(9) 0.0253(11) -0.0028(8) 0.0118(9) -0.0010(8)
C1 0.0114(12) 0.0055(10) 0.0158(12) -0.0002(9) -0.0009(9) 0.0004(9)
C2 0.0115(11) 0.0058(10) 0.0129(12) 0.0006(9) 0.0004(9) -0.0005(9)
C3 0.0126(11) 0.0055(10) 0.0150(12) -0.0006(9) 0.0042(10) -0.0021(9)
N1 0.0128(11) 0.0074(10) 0.0153(11) -0.0009(9) 0.0011(9) -0.0021(9)
C11 0.0113(11) 0.0094(11) 0.0159(12) 0.0016(9) 0.0011(10) -0.0006(10)
C12 0.0163(12) 0.0083(11) 0.0158(12) -0.0023(10) 0.0024(10) -0.0025(10)
C13 0.0172(14) 0.0112(13) 0.0239(15) 0.0014(10) 0.0059(11) 0.0032(11)
C14 0.0220(14) 0.0169(14) 0.0184(13) 0.0004(11) 0.0072(11) 0.0002(11)
C15 0.0239(15) 0.0230(15) 0.0170(14) -0.0014(13) 0.0038(12) -0.0046(12)
C16 0.0185(13) 0.0141(13) 0.0185(14) -0.0038(11) 0.0046(11) -0.0062(11)
N2 0.0157(11) 0.0085(10) 0.0139(11) -0.0015(9) 0.0003(9) -0.0005(9)
C21 0.0164(12) 0.0095(11) 0.0154(12) -0.0018(10) 0.0048(10) 0.0009(10)
C22 0.0155(12) 0.0147(13) 0.0189(13) -0.0001(10) 0.0026(11) 0.0017(11)
C23 0.0168(13) 0.0155(13) 0.0239(15) -0.0005(11) 0.0048(11) 0.0017(11)
C24 0.027(2) 0.0183(14) 0.0205(14) -0.0002(12) 0.0061(12) -0.0035(12)
C25 0.025(2) 0.026(2) 0.0184(14) 0.0036(13) -0.0002(12) -0.0033(12)
C26 0.0185(13) 0.0155(13) 0.0186(13) -0.0005(11) -0.0003(11) 0.0001(11)
N3 0.0117(10) 0.0077(10) 0.0113(10) 0.0005(8) 0.0029(8) -0.0006(9)
C31 0.0109(11) 0.0116(12) 0.0099(11) -0.0008(9) -0.0019(9) 0.0005(9)
C32 0.025(2) 0.0115(13) 0.0171(13) 0.0046(11) 0.0047(12) 0.0028(10)
C33 0.032(2) 0.025(2) 0.0155(14) 0.0057(13) 0.0025(13) 0.0094(12)
C34 0.026(2) 0.026(2) 0.0163(13) -0.0023(13) 0.0017(12) 0.0043(12)
C35 0.030(2) 0.0196(14) 0.0173(14) -0.0008(13) 0.0017(12) -0.0040(12)
C36 0.0175(13) 0.0145(13) 0.0159(13) 0.0018(11) -0.0014(11) -0.0038(10)
O4 0.0253(11) 0.0107(9) 0.0228(11) -0.0017(8) 0.0012(9) 0.0030(8)
C4 0.026(2) 0.0149(13) 0.029(2) 0.0029(12) -0.0032(13) -0.0006(12)
C5 0.035(2) 0.0205(15) 0.026(2) -0.0034(14) -0.0017(14) -0.0038(13)

loop_
_atom_site_label
_atom_site_fract_x
_atom_site_fract_y
_atom_site_fract_z
_atom_site_U_iso_or_equiv
_atom_site_thermal_displace_type
_atom_site_calc_flag
_atom_site_refinement_flags
_atom_site_occupancy
_atom_site_disorder_group
_atom_site_type_symbol
P 0.37161(6) 0.5 0.40448(5) 0.00920(13) Uani d . 1 . P
O3 0.2493(2) 0.5889(2) 0.40627(14) 0.0121(4) Uani d . 1 . O
O31 0.3262(2) 0.3537(2) 0.36104(14) 0.0118(4) Uani d . 1 . O
O32 0.4432(2) 0.5869(2) 0.34104(14) 0.0131(4) Uani d . 1 . O
O33 0.4339(2) 0.4839(2) 0.50927(14) 0.0130(4) Uani d . 1 . O
O1 0.0563(2) 0.9742(2) 0.54671(15) 0.0153(4) Uani d . 1 . O
O11 0.1889(2) 1.0278(2) 0.45093(15) 0.0139(4) Uani d . 1 . O
O2 0.0950(2) 0.6874(2) 0.5344(2) 0.0164(4) Uani d . 1 . O
C1 0.1264(2) 0.9391(3) 0.4907(2) 0.0113(5) Uani d . 1 . C
C2 0.1343(2) 0.7767(3) 0.4620(2) 0.0102(5) Uani d . 1 . C
H2 0.0799(2) 0.7610(3) 0.3990(2) 0.015(9) Uiso calc R 1 . H
C3 0.2575(2) 0.7338(3) 0.4467(2) 0.0108(5) Uani d . 1 . C
H3 0.2871(2) 0.8031(3) 0.4012(2) 0.010(8) Uiso calc R 1 . H
H3' 0.3121(2) 0.7351(3) 0.5096(2) 0.016(9) Uiso calc R 1 . H
N1 0.6414(2) 0.7125(3) 0.4258(2) 0.0119(4) Uani d . 1 . N
C11 0.6928(2) 0.7726(3) 0.3423(2) 0.0123(5) Uani d . 1 . C
H11 0.6355(2) 0.8443(3) 0.3068(2) 0.009(8) Uiso calc R 1 . H
C12 0.8074(2) 0.8543(3) 0.3795(2) 0.0135(5) Uani d . 1 . C
H12 0.7918(2) 0.9344(3) 0.4239(2) 0.026(10) Uiso calc R 1 . H
H121 0.8648(2) 0.7861(3) 0.4167(2) 0.029(11) Uiso calc R 1 . H
C13 0.8588(3) 0.9179(3) 0.2933(2) 0.0172(6) Uani d . 1 . C
H13 0.8052(3) 0.9945(3) 0.2611(2) 0.033(10) Uiso calc R 1 . H
H131 0.9355(3) 0.9647(3) 0.3180(2) 0.028(11) Uiso calc R 1 . H
C14 0.8764(3) 0.8013(3) 0.2187(2) 0.0187(6) Uani d . 1 . C
H14 0.9386(3) 0.7323(3) 0.2480(2) 0.025(10) Uiso calc R 1 . H
H141 0.9027(3) 0.8483(3) 0.1616(2) 0.017(9) Uiso calc R 1 . H
C15 0.7616(3) 0.7163(4) 0.1850(2) 0.0212(6) Uani d . 1 . C
H15 0.7025(3) 0.7830(4) 0.1483(2) 0.013(8) Uiso calc R 1 . H
H151 0.7769(3) 0.6363(4) 0.1404(2) 0.022(9) Uiso calc R 1 . H
C16 0.7121(3) 0.6513(3) 0.2715(2) 0.0168(6) Uani d . 1 . C
H16 0.6365(3) 0.6012(3) 0.2480(2) 0.011(8) Uiso calc R 1 . H
H161 0.7679(3) 0.5780(3) 0.3053(2) 0.001(7) Uiso calc R 1 . H
N2 0.5632(2) 0.5972(3) 0.6741(2) 0.0129(4) Uani d . 1 . N
C21 0.4991(2) 0.6289(3) 0.7580(2) 0.0135(5) Uani d . 1 . C
H21 0.4662(2) 0.5349(3) 0.7792(2) 0.048(14) Uiso calc R 1 . H
C22 0.3982(3) 0.7345(3) 0.7271(2) 0.0164(5) Uani d . 1 . C
H22 0.3404(3) 0.6889(3) 0.6752(2) 0.025(10) Uiso calc R 1 . H
H221 0.4287(3) 0.8244(3) 0.7000(2) 0.015(9) Uiso calc R 1 . H
C23 0.3371(3) 0.7752(4) 0.8132(2) 0.0186(6) Uani d . 1 . C
H23 0.2990(3) 0.6870(4) 0.8357(2) 0.034(11) Uiso calc R 1 . H
H231 0.2749(3) 0.8486(4) 0.7919(2) 0.016(9) Uiso calc R 1 . H
C24 0.4246(3) 0.8378(4) 0.8980(2) 0.0215(6) Uani d . 1 . C
H24 0.4574(3) 0.9311(4) 0.8775(2) 0.015(9) Uiso calc R 1 . H
H241 0.3835(3) 0.8587(4) 0.9540(2) 0.027(10) Uiso calc R 1 . H
C25 0.5239(3) 0.7299(4) 0.9291(2) 0.0232(6) Uani d . 1 . C
H25 0.4917(3) 0.6398(4) 0.9546(2) 0.027(10) Uiso calc R 1 . H
H251 0.5812(3) 0.7734(4) 0.9823(2) 0.024(10) Uiso calc R 1 . H
C26 0.5869(3) 0.6902(3) 0.8433(2) 0.0179(6) Uani d . 1 . C
H26 0.6486(3) 0.6162(3) 0.8647(2) 0.043(13) Uiso calc R 1 . H
H261 0.6255(3) 0.7785(3) 0.8216(2) 0.034(11) Uiso calc R 1 . H
N3 0.0938(2) 0.2911(3) 0.3695(2) 0.0101(4) Uani d . 1 . N
C31 0.0327(2) 0.2680(3) 0.2676(2) 0.0112(5) Uani d . 1 . C
H31 -0.0472(2) 0.2260(3) 0.2695(2) 0.017(9) Uiso calc R 1 . H
C32 0.0189(3) 0.4166(3) 0.2168(2) 0.0177(6) Uani d . 1 . C
H32 0.0969(3) 0.4643(3) 0.2216(2) 0.004(7) Uiso calc R 1 . H
H321 -0.0322(3) 0.4803(3) 0.2499(2) 0.035(11) Uiso calc R 1 . H
C33 -0.0353(3) 0.3999(4) 0.1089(2) 0.0244(7) Uani d . 1 . C
H33 -0.1172(3) 0.3639(4) 0.1042(2) 0.037(12) Uiso calc R 1 . H
H331 -0.0377(3) 0.4968(4) 0.0765(2) 0.026(10) Uiso calc R 1 . H
C34 0.0350(3) 0.2935(4) 0.0562(2) 0.0230(6) Uani d . 1 . C
H34 0.1141(3) 0.3351(4) 0.0540(2) 0.022(9) Uiso calc R 1 . H
H341 -0.0053(3) 0.2801(4) -0.0118(2) 0.032(11) Uiso calc R 1 . H
C35 0.0481(3) 0.1448(4) 0.1078(2) 0.0224(6) Uani d . 1 . C
H35 -0.0302(3) 0.0980(4) 0.1032(2) 0.013(8) Uiso calc R 1 . H
H351 0.0987(3) 0.0803(4) 0.0748(2) 0.065(17) Uiso calc R 1 . H
C36 0.1023(3) 0.1616(3) 0.2152(2) 0.0164(6) Uani d . 1 . C
H36 0.1046(3) 0.0648(3) 0.2477(2) 0.018(9) Uiso calc R 1 . H
H361 0.1843(3) 0.1972(3) 0.2197(2) 0.040(12) Uiso calc R 1 . H
O4 0.3598(2) 0.8185(2) 0.2310(2) 0.0199(5) Uani d . 1 . O
H4 0.396(4) 0.743(5) 0.264(3) 0.024(10) Uiso d . 1 . H
C4 0.2555(3) 0.7735(4) 0.1710(3) 0.0243(7) Uani d . 1 . C
H41 0.2248(3) 0.8555(4) 0.1274(3) 0.033(11) Uiso calc R 1 . H
H42 0.1955(3) 0.7501(4) 0.2126(3) 0.032(11) Uiso calc R 1 . H
C5 0.2731(3) 0.6410(4) 0.1094(3) 0.0279(7) Uani d . 1 . C
H51 0.1981(3) 0.6144(4) 0.0692(3) 0.066(17) Uiso calc R 1 . H
H52 0.3017(3) 0.5587(4) 0.1521(3) 0.024(10) Uiso calc R 1 . H
H53 0.3310(3) 0.6641(4) 0.0669(3) 0.039(12) Uiso calc R 1 . H
H20 0.057(3) 0.629(5) 0.501(3) 0.019(10) Uiso d . 1 . H
H11N 0.578(3) 0.663(4) 0.402(2) 0.008(8) Uiso d . 1 . H
H12N 0.701(3) 0.662(4) 0.460(2) 0.002(7) Uiso d . 1 . H
H13N 0.628(4) 0.764(6) 0.469(4) 0.040(13) Uiso d . 1 . H
H21N 0.598(4) 0.672(5) 0.657(3) 0.027(11) Uiso d . 1 . H
H22N 0.518(4) 0.580(5) 0.621(4) 0.041(13) Uiso d . 1 . H
H23N 0.613(3) 0.525(4) 0.688(3) 0.016(9) Uiso d . 1 . H
H31N 0.057(3) 0.342(4) 0.409(2) 0.006(7) Uiso d . 1 . H
H32N 0.115(3) 0.211(4) 0.403(3) 0.011(8) Uiso d . 1 . H
H33N 0.168(3) 0.331(4) 0.371(2) 0.011(8) Uiso d . 1 . H

loop_
_atom_type_symbol
_atom_type_description
_atom_type_scat_dispersion_real
_atom_type_scat_dispersion_imag
_atom_type_scat_source
C C 0.0033 0.0016 'International Tables Vol C Tables 4.2.6.8 and 6.1.1.4'
H H 0.0000 0.0000 'International Tables Vol C Tables 4.2.6.8 and 6.1.1.4'
O O 0.0106 0.0060 'International Tables Vol C Tables 4.2.6.8 and 6.1.1.4'
N N 0.0061 0.0033 'International Tables Vol C Tables 4.2.6.8 and 6.1.1.4'
P P 0.1023 0.0942 'International Tables Vol C Tables 4.2.6.8 and 6.1.1.4'

loop_
_geom_angle_atom_site_label_1
_geom_angle_atom_site_label_2
_geom_angle_atom_site_label_3
_geom_angle
_geom_angle_publ_flag
O31 P O32 114.32(12) yes
O31 P O33 111.87(12) yes
O32 P O33 112.77(12) yes
O31 P O3 101.53(11) yes
O32 P O3 107.37(12) yes
O33 P O3 108.07(12) yes
C3 O3 P 117.6(2) yes
O3 C3 C2 106.7(2) yes
O2 C2 C3 111.1(2) yes
O2 C2 C1 109.3(2) yes
C3 C2 C1 112.3(2) yes
O1 C1 O11 125.2(3) yes
O1 C1 C2 118.6(3) yes
O11 C1 C2 116.2(3) yes
C2 O2 H20 101.(3) ?
O2 C2 H2 108.00(15) ?
C3 C2 H2 108.0(2) ?
C1 C2 H2 108.00(14) ?
O3 C3 H3 110.38(14) ?
C2 C3 H3 110.37(15) ?
O3 C3 H3' 110.38(14) ?
C2 C3 H3' 110.4(2) ?
H3 C3 H3' 108.6 ?
C11 N1 H11N 108.(2) ?
C11 N1 H12N 103.(2) ?
H11N N1 H12N 117.(3) ?
C11 N1 H13N 121.(4) ?
H11N N1 H13N 109.(4) ?
H12N N1 H13N 98.(4) ?
N1 C11 C16 110.6(2) ?
N1 C11 C12 110.3(2) ?
C16 C11 C12 111.4(2) ?
N1 C11 H11 108.17(15) ?
C16 C11 H11 108.2(2) ?
C12 C11 H11 108.2(2) ?
C13 C12 C11 110.0(2) ?
C13 C12 H12 109.7(2) ?
C11 C12 H12 109.66(15) ?
C13 C12 H121 109.7(2) ?
C11 C12 H121 109.7(2) ?
H12 C12 H121 108.2 ?
C14 C13 C12 112.1(2) ?
C14 C13 H13 109.2(2) ?
C12 C13 H13 109.2(2) ?
C14 C13 H131 109.2(2) ?
C12 C13 H131 109.2(2) ?
H13 C13 H131 107.9 ?
C13 C14 C15 111.0(2) ?
C13 C14 H14 109.4(2) ?
C15 C14 H14 109.4(2) ?
C13 C14 H141 109.4(2) ?
C15 C14 H141 109.4(2) ?
H14 C14 H141 108.0 ?
C16 C15 C14 111.5(3) ?
C16 C15 H15 109.3(2) ?
C14 C15 H15 109.3(2) ?
C16 C15 H151 109.3(2) ?
C14 C15 H151 109.3(2) ?
H15 C15 H151 108.0 ?
C11 C16 C15 109.6(2) ?
C11 C16 H16 109.7(2) ?
C15 C16 H16 109.7(2) ?
C11 C16 H161 109.7(2) ?
C15 C16 H161 109.7(2) ?
H16 C16 H161 108.2 ?
C21 N2 H21N 112.(3) ?
C21 N2 H22N 114.(3) ?
H21N N2 H22N 99.(4) ?
C21 N2 H23N 112.(2) ?
H21N N2 H23N 110.(4) ?
H22N N2 H23N 110.(4) ?
N2 C21 C22 110.7(2) ?
N2 C21 C26 108.8(2) ?
C22 C21 C26 111.5(2) ?
N2 C21 H21 108.60(15) ?
C22 C21 H21 108.6(2) ?
C26 C21 H21 108.6(2) ?
C21 C22 C23 111.2(2) ?
C21 C22 H22 109.4(2) ?
C23 C22 H22 109.4(2) ?
C21 C22 H221 109.4(2) ?
C23 C22 H221 109.4(2) ?
H22 C22 H221 108.0 ?
C22 C23 C24 111.3(3) ?
C22 C23 H23 109.4(2) ?
C24 C23 H23 109.4(2) ?
C22 C23 H231 109.4(2) ?
C24 C23 H231 109.4(2) ?
H23 C23 H231 108.0 ?
C25 C24 C23 110.4(3) ?
C25 C24 H24 109.6(2) ?
C23 C24 H24 109.6(2) ?
C25 C24 H241 109.6(2) ?
C23 C24 H241 109.6(2) ?
H24 C24 H241 108.1 ?
C24 C25 C26 111.2(3) ?
C24 C25 H25 109.4(2) ?
C26 C25 H25 109.4(2) ?
C24 C25 H251 109.4(2) ?
C26 C25 H251 109.4(2) ?
H25 C25 H251 108.0 ?
C25 C26 C21 110.5(3) ?
C25 C26 H26 109.6(2) ?
C21 C26 H26 109.6(2) ?
C25 C26 H261 109.6(2) ?
C21 C26 H261 109.6(2) ?
H26 C26 H261 108.1 ?
C31 N3 H31N 118.(2) ?
C31 N3 H32N 116.(2) ?
H31N N3 H32N 103.(3) ?
C31 N3 H33N 112.(2) ?
H31N N3 H33N 108.(3) ?
H32N N3 H33N 98.(3) ?
N3 C31 C36 109.9(2) ?
N3 C31 C32 108.1(2) ?
C36 C31 C32 111.8(2) ?
N3 C31 H31 108.97(15) ?
C36 C31 H31 109.0(2) ?
C32 C31 H31 109.0(2) ?
C31 C32 C33 111.0(2) ?
C31 C32 H32 109.4(2) ?
C33 C32 H32 109.4(2) ?
C31 C32 H321 109.4(2) ?
C33 C32 H321 109.4(2) ?
H32 C32 H321 108.0 ?
C34 C33 C32 111.5(3) ?
C34 C33 H33 109.3(2) ?
C32 C33 H33 109.3(2) ?
C34 C33 H331 109.3(2) ?
C32 C33 H331 109.3(2) ?
H33 C33 H331 108.0 ?
C33 C34 C35 111.2(3) ?
C33 C34 H34 109.4(2) ?
C35 C34 H34 109.4(2) ?
C33 C34 H341 109.4(2) ?
C35 C34 H341 109.4(2) ?
H34 C34 H341 108.0 ?
C36 C35 C34 111.2(3) ?
C36 C35 H35 109.4(2) ?
C34 C35 H35 109.4(2) ?
C36 C35 H351 109.4(2) ?
C34 C35 H351 109.4(2) ?
H35 C35 H351 108.0 ?
C31 C36 C35 111.5(2) ?
C31 C36 H36 109.3(2) ?
C35 C36 H36 109.3(2) ?
C31 C36 H361 109.3(2) ?
C35 C36 H361 109.3(2) ?
H36 C36 H361 108.0 ?
C4 O4 H4 111.(3) ?
O4 C4 C5 112.8(3) ?
O4 C4 H41 109.0(2) ?
C5 C4 H41 109.0(2) ?
O4 C4 H42 109.0(2) ?
C5 C4 H42 109.0(2) ?
H41 C4 H42 107.8 ?
C4 C5 H51 109.5(2) ?
C4 C5 H52 109.5(2) ?
H51 C5 H52 109.5 ?
C4 C5 H53 109.5(2) ?
H51 C5 H53 109.5 ?
H52 C5 H53 109.5 ?

loop_
_geom_bond_atom_site_label_1
_geom_bond_atom_site_label_2
_geom_bond_site_symmetry_2
_geom_bond_distance
_geom_bond_publ_flag
P O31 . 1.522(2) yes
P O32 . 1.520(2) yes
P O33 . 1.520(2) yes
P O3 . 1.627(2) yes
O3 C3 . 1.433(3) yes
C2 C3 . 1.517(4) yes
O2 C2 . 1.421(4) yes
C1 C2 . 1.541(4) yes
O1 C1 . 1.247(4) yes
O11 C1 . 1.266(4) yes
O4 C4 . 1.407(4) ?
C4 C5 . 1.512(5) ?
N1 C11 . 1.486(4) ?
C11 C16 . 1.519(4) ?
C11 C12 . 1.530(4) ?
C12 C13 . 1.529(4) ?
C13 C14 . 1.518(4) ?
C14 C15 . 1.539(4) ?
C15 C16 . 1.527(4) ?
N2 C21 . 1.501(4) ?
C21 C22 . 1.516(4) ?
C21 C26 . 1.533(4) ?
C22 C23 . 1.525(4) ?
C23 C24 . 1.530(5) ?
C24 C25 . 1.518(5) ?
C25 C26 . 1.531(4) ?
N3 C31 . 1.488(4) ?
C31 C36 . 1.516(4) ?
C31 C32 . 1.524(4) ?
C32 C33 . 1.532(4) ?
C33 C34 . 1.522(5) ?
C34 C35 . 1.529(5) ?
C35 C36 . 1.526(4) ?

loop_
_geom_hbond_atom_site_label_D
_geom_hbond_atom_site_label_H
_geom_hbond_atom_site_label_A
_geom_hbond_site_symmetry_A
_geom_hbond_distance_DH
_geom_hbond_distance_HA
_geom_hbond_distance_DA
_geom_hbond_angle_DHA
O2 H20 O1 2_546 0.79(5) 1.96(5) 2.728(4) 164(4)
N1 H11N O32 1_555 0.88(4) 1.78(4) 2.651(4) 171(4)
N1 H12N O11 2_646 0.90(4) 2.03(4) 2.915(4) 169(3)
N1 H13N O33 2_656 0.79(5) 2.17(6) 2.817(4) 140(5)
N1 H13N O31 2_656 0.79(5) 2.47(5) 3.190(4) 151(5)
N2 H21N O31 2_656 0.84(5) 1.91(5) 2.745(4) 171(4)
N2 H22N O33 1_555 0.85(5) 1.90(5) 2.722(4) 163(5)
N2 H23N O4 2_646 0.87(4) 2.20(4) 2.933(4) 142(4)
N3 H31N O1 2_546 0.87(4) 1.95(4) 2.785(4) 161(4)
N3 H32N O11 1_545 0.88(4) 1.95(4) 2.801(4) 164(4)
N3 H33N O31 1_555 0.93(4) 1.86(4) 2.754(4) 162(4)
N3 H33N O3 1_555 0.93(4) 2.55(4) 3.247(4) 133(3)
O4 H4 O32 1_555 0.89(5) 1.81(5) 2.691(4) 169(4)

loop_
_geom_torsion_atom_site_label_1
_geom_torsion_atom_site_label_2
_geom_torsion_atom_site_label_3
_geom_torsion_atom_site_label_4
_geom_torsion
_geom_torsion_publ_flag
C3 O3 P O31 178.0(2) yes
C3 O3 P O32 -61.7(2) yes
C3 O3 P O33 60.2(2) yes
P O3 C3 C2 -166.7(2) yes
O2 C2 C3 O3 65.8(3) yes
O1 C1 C2 O2 -23.5(4) yes
O11 C1 C2 O2 159.9(2) yes
O1 C1 C2 C3 -147.3(3) yes
O11 C1 C2 C3 36.1(3) yes
C1 C2 C3 O3 -171.4(2) yes
N1 C11 C12 C13 -179.1(2) ?
C16 C11 C12 C13 57.7(3) ?
C11 C12 C13 C14 -55.2(3) ?
C12 C13 C14 C15 53.9(3) ?
C13 C14 C15 C16 -54.8(3) ?
N1 C11 C16 C15 178.4(2) ?
C12 C11 C16 C15 -58.6(3) ?
C14 C15 C16 C11 56.8(3) ?
N2 C21 C22 C23 -176.4(2) ?
C26 C21 C22 C23 -55.2(3) ?
C21 C22 C23 C24 55.7(3) ?
C22 C23 C24 C25 -56.5(3) ?
C23 C24 C25 C26 57.1(4) ?
C24 C25 C26 C21 -56.5(4) ?
N2 C21 C26 C25 177.7(2) ?
C22 C21 C26 C25 55.4(3) ?
N3 C31 C32 C33 175.8(2) ?
C36 C31 C32 C33 54.7(3) ?
C31 C32 C33 C34 -54.8(4) ?
C32 C33 C34 C35 55.2(4) ?
C33 C34 C35 C36 -55.2(4) ?
N3 C31 C36 C35 -175.2(2) ?
C32 C31 C36 C35 -55.1(3) ?
C34 C35 C36 C31 55.1(3) ?

loop_
_cod_related_entry_id
_cod_related_entry_database
_cod_related_entry_code
1 ChemSpider 30652218
